data_7130838
loop_
_publ_author_name
'Lin, Bo'
'Yao, Yunfei'
'Huang, Yangjie'
'Lin, Qi'
'Weng, Zhiqiang'

_publ_section_title
;
 Regioselective synthesis of 3-trifluoromethyl 1,2,4-triazoles via
 photocycloaddition of sydnone with CF3CN
;
_journal_name_full 'Chemical Communications'
_journal_paper_doi 10.1039/D2CC03928A
_journal_year 2022
_chemical_formula_moiety 'C15 H10 F3 N3'
_chemical_formula_sum 'C15 H10 F3 N3'
_chemical_formula_weight 289.26
_space_group_crystal_system monoclinic
_space_group_IT_number 14
_space_group_name_Hall '-P 2ybc'
_space_group_name_H-M_alt 'P 1 21/c 1'
_atom_sites_solution_hydrogens geom
_atom_sites_solution_primary dual
_atom_sites_solution_secondary difmap
_audit_creation_date 2021-06-06
_audit_creation_method
;
Olex2 1.2
(compiled 2018.05.29 svn.r3508 for OlexSys, GUI svn.r5506)
;
_audit_update_record
;
2022-03-03 deposited with the CCDC.	2022-10-05 downloaded from the CCDC.
;
_cell_angle_alpha 90.00
_cell_angle_beta 106.836(4)
_cell_angle_gamma 90.00
_cell_formula_units_Z 4
_cell_length_a 7.3715(7)
_cell_length_b 15.6061(16)
_cell_length_c 11.7583(14)
_cell_measurement_reflns_used 4244
_cell_measurement_temperature 296(2)
_cell_measurement_theta_max 29.587
_cell_measurement_theta_min 2.231
_cell_volume 1294.7(2)
_computing_cell_refinement lb20201022
_computing_data_reduction lb20201022
_computing_molecular_graphics 'Olex2 (Dolomanov et al., 2009)'
_computing_publication_material 'Olex2 (Dolomanov et al., 2009)'
_computing_structure_refinement 'XL (Sheldrick, 2008)'
_computing_structure_solution 'ShelXT (Sheldrick, 2015)'
_diffrn_ambient_temperature 296.15
_diffrn_measured_fraction_theta_full 0.990
_diffrn_measured_fraction_theta_max 0.990
_diffrn_measurement_device_type 'CCD area detector'
_diffrn_measurement_method 'phi and omega scans'
_diffrn_radiation_monochromator graphite
_diffrn_radiation_type MoK\a
_diffrn_radiation_wavelength 0.71073
_diffrn_reflns_av_R_equivalents 0.0813
_diffrn_reflns_av_unetI/netI 0.0757
_diffrn_reflns_limit_h_max 8
_diffrn_reflns_limit_h_min -10
_diffrn_reflns_limit_k_max 21
_diffrn_reflns_limit_k_min -21
_diffrn_reflns_limit_l_max 16
_diffrn_reflns_limit_l_min -16
_diffrn_reflns_number 22392
_diffrn_reflns_theta_full 29.68
_diffrn_reflns_theta_max 29.68
_diffrn_reflns_theta_min 2.23
_diffrn_source 'fine-focus sealed tube'
_exptl_absorpt_coefficient_mu 0.121
_exptl_absorpt_correction_T_max 0.9880
_exptl_absorpt_correction_T_min 0.9762
_exptl_absorpt_correction_type none
_exptl_crystal_colour 'clear light orange'
_exptl_crystal_colour_lustre clear
_exptl_crystal_colour_modifier light
_exptl_crystal_colour_primary orange
_exptl_crystal_density_diffrn 1.484
_exptl_crystal_density_method 'not measured'
_exptl_crystal_description block
_exptl_crystal_F_000 592
_exptl_crystal_size_max 0.2
_exptl_crystal_size_mid 0.1
_exptl_crystal_size_min 0.1
_refine_diff_density_max 0.331
_refine_diff_density_min -0.318
_refine_diff_density_rms 0.051
_refine_ls_extinction_method none
_refine_ls_goodness_of_fit_ref 1.014
_refine_ls_hydrogen_treatment constr
_refine_ls_matrix_type full
_refine_ls_number_parameters 190
_refine_ls_number_reflns 3637
_refine_ls_number_restraints 0
_refine_ls_restrained_S_all 1.014
_refine_ls_R_factor_all 0.1073
_refine_ls_R_factor_gt 0.0541
_refine_ls_shift/su_max 0.000
_refine_ls_shift/su_mean 0.000
_refine_ls_structure_factor_coef Fsqd
_refine_ls_weighting_details 'calc w=1/[\s^2^(Fo^2^)+(0.0495P)^2^+0.4523P] where P=(Fo^2^+2Fc^2^)/3'
_refine_ls_weighting_scheme calc
_refine_ls_wR_factor_gt 0.1185
_refine_ls_wR_factor_ref 0.1393
_reflns_number_gt 2198
_reflns_number_total 3637
_reflns_threshold_expression >2sigma(I)
_cod_data_source_file d2cc03928a2.cif
_cod_data_source_block 1
_cod_database_code 7130838
_olex2_refinement_description
;
1. Fixed Uiso
 At 1.2 times of:
  All C(H) groups
2.a Aromatic/amide H refined with riding coordinates:
 C2(H2), C7(H7), C8(H8), C10(H10), C11(H11), C13(H13), C14(H14), C15(H15),
 C16(H16), C17(H17)
;
_olex2_submission_special_instructions 'No special instructions were received'

loop_
_space_group_symop_id
_space_group_symop_operation_xyz
1 'x, y, z'
2 '-x, y+1/2, -z+1/2'
3 '-x, -y, -z'
4 'x, -y-1/2, z-1/2'

loop_
_atom_site_label
_atom_site_type_symbol
_atom_site_fract_x
_atom_site_fract_y
_atom_site_fract_z
_atom_site_U_iso_or_equiv
_atom_site_adp_type
_atom_site_occupancy
_atom_site_calc_flag
_atom_site_disorder_assembly
_atom_site_disorder_group
_atom_site_refinement_flags_posn
C2 C 0.6079(3) 0.28208(13) 0.29041(16) 0.0374(4) Uani 1 d . . .
H2 H 0.5665 0.3177 0.2245 0.045 Uiso 1 calc . . R
C5 C 0.6739(2) 0.17733(11) 0.40165(15) 0.0322(4) Uani 1 d . . .
C6 C 0.7140(2) 0.39583(11) 0.44599(15) 0.0282(4) Uani 1 d . . .
C7 C 0.7398(2) 0.46096(11) 0.37282(15) 0.0319(4) Uani 1 d . . .
H7 H 0.7397 0.4491 0.2953 0.038 Uiso 1 calc . . R
C8 C 0.7659(2) 0.54374(12) 0.41527(15) 0.0318(4) Uani 1 d . . .
H8 H 0.7819 0.5875 0.3653 0.038 Uiso 1 calc . . R
C9 C 0.7687(2) 0.56336(11) 0.53169(14) 0.0286(4) Uani 1 d . . .
C10 C 0.7420(2) 0.49592(12) 0.60319(15) 0.0322(4) Uani 1 d . . .
H10 H 0.7427 0.5073 0.6809 0.039 Uiso 1 calc . . R
C11 C 0.7146(2) 0.41292(12) 0.56181(15) 0.0314(4) Uani 1 d . . .
H11 H 0.6968 0.3690 0.6109 0.038 Uiso 1 calc . . R
C12 C 0.8006(2) 0.65247(11) 0.57667(15) 0.0299(4) Uani 1 d . . .
C13 C 0.7426(3) 0.72224(12) 0.50079(16) 0.0356(4) Uani 1 d . . .
H13 H 0.6789 0.7128 0.4211 0.043 Uiso 1 calc . . R
C14 C 0.7783(3) 0.80512(13) 0.54204(18) 0.0418(5) Uani 1 d . . .
H14 H 0.7388 0.8509 0.4901 0.050 Uiso 1 calc . . R
C15 C 0.8724(3) 0.82054(13) 0.66020(18) 0.0427(5) Uani 1 d . . .
H15 H 0.8971 0.8765 0.6875 0.051 Uiso 1 calc . . R
C16 C 0.9292(3) 0.75303(13) 0.73702(17) 0.0417(5) Uani 1 d . . .
H16 H 0.9917 0.7633 0.8167 0.050 Uiso 1 calc . . R
C17 C 0.8937(2) 0.66940(13) 0.69620(16) 0.0363(4) Uani 1 d . . .
H17 H 0.9322 0.6241 0.7490 0.044 Uiso 1 calc . . R
C18 C 0.6968(3) 0.08675(13) 0.44248(17) 0.0425(5) Uani 1 d . . .
F19 F 0.5424(2) 0.04079(8) 0.39430(12) 0.0666(4) Uani 1 d . . .
F20 F 0.8356(2) 0.04654(8) 0.41280(14) 0.0703(4) Uani 1 d . . .
F21 F 0.7342(2) 0.08031(8) 0.55938(10) 0.0696(5) Uani 1 d . . .
N1 N 0.5999(2) 0.19788(10) 0.28604(13) 0.0379(4) Uani 1 d . . .
N3 N 0.6836(2) 0.31008(9) 0.40205(12) 0.0298(3) Uani 1 d . . .
N4 N 0.7273(2) 0.24163(9) 0.47607(12) 0.0327(4) Uani 1 d . . .

loop_
_atom_site_aniso_label
_atom_site_aniso_U_11
_atom_site_aniso_U_22
_atom_site_aniso_U_33
_atom_site_aniso_U_23
_atom_site_aniso_U_13
_atom_site_aniso_U_12
C2 0.0379(11) 0.0453(11) 0.0255(9) 0.0001(8) 0.0036(8) 0.0006(8)
C5 0.0283(9) 0.0404(10) 0.0286(9) -0.0021(8) 0.0090(7) -0.0049(7)
C6 0.0201(8) 0.0371(10) 0.0266(9) -0.0020(7) 0.0054(7) 0.0021(7)
C7 0.0304(9) 0.0434(10) 0.0235(9) -0.0004(7) 0.0102(7) 0.0024(7)
C8 0.0308(9) 0.0376(10) 0.0277(9) 0.0032(7) 0.0098(7) 0.0035(7)
C9 0.0195(8) 0.0408(10) 0.0244(8) 0.0000(7) 0.0046(6) 0.0039(7)
C10 0.0292(10) 0.0456(11) 0.0212(8) -0.0013(7) 0.0063(7) 0.0023(8)
C11 0.0286(9) 0.0415(10) 0.0242(9) 0.0030(7) 0.0077(7) 0.0009(7)
C12 0.0216(8) 0.0413(10) 0.0268(9) -0.0032(7) 0.0071(7) 0.0010(7)
C13 0.0328(10) 0.0410(11) 0.0313(9) -0.0023(8) 0.0069(8) 0.0008(8)
C14 0.0435(11) 0.0417(11) 0.0411(11) -0.0027(9) 0.0140(9) 0.0008(9)
C15 0.0415(11) 0.0446(12) 0.0464(12) -0.0150(9) 0.0199(10) -0.0088(9)
C16 0.0342(11) 0.0583(13) 0.0319(10) -0.0122(9) 0.0081(8) -0.0033(9)
C17 0.0289(10) 0.0491(11) 0.0295(9) -0.0033(8) 0.0061(7) 0.0023(8)
C18 0.0498(13) 0.0455(12) 0.0317(10) -0.0040(9) 0.0109(9) -0.0107(9)
F19 0.0742(10) 0.0533(8) 0.0619(9) -0.0006(6) 0.0030(7) -0.0298(7)
F20 0.0798(11) 0.0489(8) 0.0911(11) 0.0148(7) 0.0385(9) 0.0151(7)
F21 0.1204(13) 0.0503(8) 0.0313(7) 0.0045(6) 0.0116(7) -0.0182(7)
N1 0.0405(9) 0.0442(10) 0.0276(8) -0.0022(7) 0.0075(7) -0.0036(7)
N3 0.0259(8) 0.0386(8) 0.0241(7) 0.0011(6) 0.0059(6) 0.0003(6)
N4 0.0320(8) 0.0387(9) 0.0264(8) 0.0015(6) 0.0068(6) -0.0021(6)

loop_
_atom_type_symbol
_atom_type_description
_atom_type_scat_dispersion_real
_atom_type_scat_dispersion_imag
_atom_type_scat_source
C C 0.0033 0.0016 'International Tables Vol C Tables 4.2.6.8 and 6.1.1.4'
H H 0.0000 0.0000 'International Tables Vol C Tables 4.2.6.8 and 6.1.1.4'
F F 0.0171 0.0103 'International Tables Vol C Tables 4.2.6.8 and 6.1.1.4'
N N 0.0061 0.0033 'International Tables Vol C Tables 4.2.6.8 and 6.1.1.4'

loop_
_geom_angle_atom_site_label_1
_geom_angle_atom_site_label_2
_geom_angle_atom_site_label_3
_geom_angle
_geom_angle_site_symmetry_1
_geom_angle_site_symmetry_3
_geom_angle_publ_flag
N1 C2 H2 124.3 . . ?
N1 C2 N3 111.39(16) . . ?
N3 C2 H2 124.3 . . ?
N1 C5 C18 121.77(16) . . ?
N4 C5 C18 121.79(16) . . ?
N4 C5 N1 116.44(16) . . ?
C7 C6 C11 120.59(16) . . ?
C7 C6 N3 120.00(15) . . ?
C11 C6 N3 119.40(15) . . ?
C6 C7 H7 120.2 . . ?
C8 C7 C6 119.64(15) . . ?
C8 C7 H7 120.2 . . ?
C7 C8 H8 119.3 . . ?
C7 C8 C9 121.42(16) . . ?
C9 C8 H8 119.3 . . ?
C8 C9 C12 120.73(15) . . ?
C10 C9 C8 117.40(16) . . ?
C10 C9 C12 121.87(15) . . ?
C9 C10 H10 119.1 . . ?
C11 C10 C9 121.86(16) . . ?
C11 C10 H10 119.1 . . ?
C6 C11 H11 120.5 . . ?
C10 C11 C6 119.09(16) . . ?
C10 C11 H11 120.5 . . ?
C13 C12 C9 121.12(15) . . ?
C13 C12 C17 117.76(17) . . ?
C17 C12 C9 121.11(16) . . ?
C12 C13 H13 119.5 . . ?
C14 C13 C12 121.02(18) . . ?
C14 C13 H13 119.5 . . ?
C13 C14 H14 119.8 . . ?
C13 C14 C15 120.37(19) . . ?
C15 C14 H14 119.8 . . ?
C14 C15 H15 120.1 . . ?
C16 C15 C14 119.78(18) . . ?
C16 C15 H15 120.1 . . ?
C15 C16 H16 119.9 . . ?
C15 C16 C17 120.20(18) . . ?
C17 C16 H16 119.9 . . ?
C12 C17 H17 119.6 . . ?
C16 C17 C12 120.87(18) . . ?
C16 C17 H17 119.6 . . ?
F19 C18 C5 111.94(18) . . ?
F19 C18 F20 105.25(17) . . ?
F20 C18 C5 112.79(16) . . ?
F21 C18 C5 112.16(16) . . ?
F21 C18 F19 107.32(16) . . ?
F21 C18 F20 106.93(18) . . ?
C2 N1 C5 101.39(15) . . ?
C2 N3 C6 129.50(15) . . ?
C2 N3 N4 108.99(14) . . ?
N4 N3 C6 121.49(14) . . ?
C5 N4 N3 101.79(14) . . ?

loop_
_geom_bond_atom_site_label_1
_geom_bond_atom_site_label_2
_geom_bond_distance
_geom_bond_site_symmetry_2
_geom_bond_publ_flag
C2 H2 0.9300 . ?
C2 N1 1.316(2) . ?
C2 N3 1.342(2) . ?
C5 C18 1.487(3) . ?
C5 N1 1.349(2) . ?
C5 N4 1.315(2) . ?
C6 C7 1.380(2) . ?
C6 C11 1.386(2) . ?
C6 N3 1.429(2) . ?
C7 H7 0.9300 . ?
C7 C8 1.378(2) . ?
C8 H8 0.9300 . ?
C8 C9 1.397(2) . ?
C9 C10 1.396(2) . ?
C9 C12 1.482(2) . ?
C10 H10 0.9300 . ?
C10 C11 1.378(3) . ?
C11 H11 0.9300 . ?
C12 C13 1.394(2) . ?
C12 C17 1.399(2) . ?
C13 H13 0.9300 . ?
C13 C14 1.380(3) . ?
C14 H14 0.9300 . ?
C14 C15 1.383(3) . ?
C15 H15 0.9300 . ?
C15 C16 1.372(3) . ?
C16 H16 0.9300 . ?
C16 C17 1.389(3) . ?
C17 H17 0.9300 . ?
C18 F19 1.325(2) . ?
C18 F20 1.331(2) . ?
C18 F21 1.325(2) . ?
N3 N4 1.3566(19) . ?

loop_
_geom_torsion_atom_site_label_1
_geom_torsion_atom_site_label_2
_geom_torsion_atom_site_label_3
_geom_torsion_atom_site_label_4
_geom_torsion
_geom_torsion_site_symmetry_1
_geom_torsion_site_symmetry_2
_geom_torsion_site_symmetry_3
_geom_torsion_site_symmetry_4
_geom_torsion_publ_flag
C2 N3 N4 C5 0.16(18) . . . . ?
C6 C7 C8 C9 0.7(3) . . . . ?
C6 N3 N4 C5 178.48(14) . . . . ?
C7 C6 C11 C10 -0.2(3) . . . . ?
C7 C6 N3 C2 -27.1(3) . . . . ?
C7 C6 N3 N4 154.93(15) . . . . ?
C7 C8 C9 C10 -0.7(3) . . . . ?
C7 C8 C9 C12 178.77(16) . . . . ?
C8 C9 C10 C11 0.3(2) . . . . ?
C8 C9 C12 C13 30.4(2) . . . . ?
C8 C9 C12 C17 -148.24(17) . . . . ?
C9 C10 C11 C6 0.2(3) . . . . ?
C9 C12 C13 C14 -177.75(16) . . . . ?
C9 C12 C17 C16 177.69(16) . . . . ?
C10 C9 C12 C13 -150.16(17) . . . . ?
C10 C9 C12 C17 31.2(2) . . . . ?
C11 C6 C7 C8 -0.2(3) . . . . ?
C11 C6 N3 C2 151.96(18) . . . . ?
C11 C6 N3 N4 -26.0(2) . . . . ?
C12 C9 C10 C11 -179.19(16) . . . . ?
C12 C13 C14 C15 -0.2(3) . . . . ?
C13 C12 C17 C16 -1.0(2) . . . . ?
C13 C14 C15 C16 -0.5(3) . . . . ?
C14 C15 C16 C17 0.5(3) . . . . ?
C15 C16 C17 C12 0.3(3) . . . . ?
C17 C12 C13 C14 0.9(3) . . . . ?
C18 C5 N1 C2 -179.40(17) . . . . ?
C18 C5 N4 N3 179.19(16) . . . . ?
N1 C2 N3 C6 -178.52(15) . . . . ?
N1 C2 N3 N4 -0.4(2) . . . . ?
N1 C5 C18 F19 -46.2(2) . . . . ?
N1 C5 C18 F20 72.3(2) . . . . ?
N1 C5 C18 F21 -166.92(17) . . . . ?
N1 C5 N4 N3 0.10(19) . . . . ?
N3 C2 N1 C5 0.4(2) . . . . ?
N3 C6 C7 C8 178.87(15) . . . . ?
N3 C6 C11 C10 -179.29(15) . . . . ?
N4 C5 C18 F19 134.75(18) . . . . ?
N4 C5 C18 F20 -106.8(2) . . . . ?
N4 C5 C18 F21 14.0(3) . . . . ?
N4 C5 N1 C2 -0.3(2) . . . . ?
